data_4029924
loop_
_publ_author_name
'D\'iaz-Moscoso, Alejandro'
'Emond, Edward'
'Hughes, David L.'
'Tizzard, Graham J.'
'Coles, Simon J.'
'Cammidge, Andrew N.'

_publ_section_title
;
 Synthesis of a Class of Core-Modified Aza-BODIPY Derivatives.
;
_journal_issue 18
_journal_name_full 'The Journal of organic chemistry'
_journal_page_first 8932
_journal_page_last 8936
_journal_paper_doi 10.1021/jo501863t
_journal_volume 79
_journal_year 2014
_chemical_formula_moiety 'C16 H14 N2 O'
_chemical_formula_sum 'C16 H14 N2 O'
_chemical_formula_weight 250.29
_chemical_name_systematic
;
 ?
;
_space_group_IT_number 14
_symmetry_cell_setting monoclinic
_symmetry_space_group_name_Hall '-P 2ybc'
_symmetry_space_group_name_H-M 'P 1 21/c 1'
_atom_sites_solution_hydrogens geom
_atom_sites_solution_primary direct
_atom_sites_solution_secondary difmap
_audit_creation_method SHELXL-97
_cell_angle_alpha 90.00
_cell_angle_beta 95.063(7)
_cell_angle_gamma 90.00
_cell_formula_units_Z 8
_cell_length_a 10.823(3)
_cell_length_b 18.180(4)
_cell_length_c 13.015(3)
_cell_measurement_reflns_used 7828
_cell_measurement_temperature 100(2)
_cell_measurement_theta_max 27.6
_cell_measurement_theta_min 3.1
_cell_volume 2550.9(11)
_computing_cell_refinement
;
CrystalClear-SM Expert 2.0 r13 (Rigaku, 2011)
;
_computing_data_collection
;
CrystalClear-SM Expert 2.0 r13 (Rigaku, 2011)
;
_computing_data_reduction
;
CrystalClear-SM Expert 2.0 r13 (Rigaku, 2011)
;
_computing_molecular_graphics 'OLEX2 (Dolomanov, Bourhis, Gildea, Howard & Puschmann, 2009)'
_computing_publication_material 'WINGX (Farrugia, 1998)'
_computing_structure_refinement 'SHELXL-97 (Sheldrick, 1997)'
_computing_structure_solution 'SUPERFLIP (Palatinus & Chapuis, 2007)'
_diffrn_ambient_temperature 100(2)
_diffrn_detector CCD
_diffrn_detector_area_resol_mean 28.5714
_diffrn_measured_fraction_theta_full 0.992
_diffrn_measured_fraction_theta_max 0.992
_diffrn_measurement_device
;
AFC12 (Right): Kappa 3 circle
;
_diffrn_measurement_device_type
;
Rigaku Saturn724+ (2x2 bin mode)
;
_diffrn_measurement_method 'profile data from \w-scans'
_diffrn_measurement_specimen_support Mitegen
_diffrn_radiation_monochromator Confocal
_diffrn_radiation_source 'Rotating Anode'
_diffrn_radiation_type MoK\a
_diffrn_radiation_wavelength 0.71075
_diffrn_reflns_av_R_equivalents 0.0834
_diffrn_reflns_av_sigmaI/netI 0.1251
_diffrn_reflns_limit_h_max 14
_diffrn_reflns_limit_h_min -10
_diffrn_reflns_limit_k_max 23
_diffrn_reflns_limit_k_min -23
_diffrn_reflns_limit_l_max 16
_diffrn_reflns_limit_l_min -16
_diffrn_reflns_number 16973
_diffrn_reflns_theta_full 27.48
_diffrn_reflns_theta_max 27.48
_diffrn_reflns_theta_min 3.14
_exptl_absorpt_coefficient_mu 0.083
_exptl_absorpt_correction_T_max 0.9983
_exptl_absorpt_correction_T_min 0.9877
_exptl_absorpt_correction_type multi-scan
_exptl_absorpt_process_details
;
CrystalClear-SM Expert 2.0 r13 (Rigaku, 2011)
;
_exptl_crystal_colour Yellow
_exptl_crystal_density_diffrn 1.303
_exptl_crystal_density_method 'not measured'
_exptl_crystal_description Platelet
_exptl_crystal_F_000 1056
_exptl_crystal_size_max 0.15
_exptl_crystal_size_mid 0.05
_exptl_crystal_size_min 0.02
_refine_diff_density_max 0.228
_refine_diff_density_min -0.294
_refine_diff_density_rms 0.055
_refine_ls_extinction_method none
_refine_ls_goodness_of_fit_ref 1.017
_refine_ls_hydrogen_treatment mixed
_refine_ls_matrix_type full
_refine_ls_number_parameters 359
_refine_ls_number_reflns 5794
_refine_ls_number_restraints 4
_refine_ls_restrained_S_all 1.017
_refine_ls_R_factor_all 0.1520
_refine_ls_R_factor_gt 0.0753
_refine_ls_shift/su_max 0.000
_refine_ls_shift/su_mean 0.000
_refine_ls_structure_factor_coef Fsqd
_refine_ls_weighting_details 'calc w=1/[\s^2^(Fo^2^)+(0.0544P)^2^+0.4256P] where P=(Fo^2^+2Fc^2^)/3'
_refine_ls_weighting_scheme calc
_refine_ls_wR_factor_gt 0.1380
_refine_ls_wR_factor_ref 0.1676
_reflns_number_gt 3082
_reflns_number_total 5794
_reflns_threshold_expression >2\s(I)
_cod_data_source_file jo501863t_si_001.cif
_cod_data_source_block 5b
_cod_depositor_comments 'Adding full bibliography for 4029924--4029927.cif.'
_cod_original_sg_symbol_H-M 'P 21/c'
_cod_database_code 4029924

loop_
_symmetry_equiv_pos_as_xyz
'x, y, z'
'-x, y+1/2, -z+1/2'
'-x, -y, -z'
'x, -y-1/2, z-1/2'

loop_
_atom_site_label
_atom_site_type_symbol
_atom_site_fract_x
_atom_site_fract_y
_atom_site_fract_z
_atom_site_U_iso_or_equiv
_atom_site_adp_type
_atom_site_occupancy
_atom_site_symmetry_multiplicity
_atom_site_calc_flag
_atom_site_refinement_flags
H20B H 1.371(3) 0.7921(15) 0.7697(15) 0.044(9) Uiso 1 1 d D
H10B H 0.628(3) 0.1409(15) 0.596(2) 0.071(12) Uiso 1 1 d D
C101 C 0.5587(3) 0.23246(15) 0.5373(2) 0.0341(7) Uani 1 1 d .
C102 C 0.4587(3) 0.24509(16) 0.6041(2) 0.0351(7) Uani 1 1 d .
C103 C 0.4158(3) 0.20639(17) 0.6859(2) 0.0418(8) Uani 1 1 d .
H103 H 0.4498 0.1598 0.7058 0.050 Uiso 1 1 calc R
C104 C 0.3230(3) 0.23727(19) 0.7372(2) 0.0460(8) Uani 1 1 d .
H104 H 0.2930 0.2119 0.7938 0.055 Uiso 1 1 calc R
C105 C 0.2722(3) 0.30531(18) 0.7073(2) 0.0473(8) Uani 1 1 d .
H105 H 0.2077 0.3256 0.7435 0.057 Uiso 1 1 calc R
C106 C 0.3149(3) 0.34407(17) 0.6247(2) 0.0407(8) Uani 1 1 d .
H106 H 0.2798 0.3902 0.6040 0.049 Uiso 1 1 calc R
C107 C 0.4094(3) 0.31365(15) 0.5739(2) 0.0335(7) Uani 1 1 d .
C108 C 0.4791(3) 0.33937(15) 0.4890(2) 0.0326(7) Uani 1 1 d .
C109 C 0.4615(3) 0.40511(14) 0.4407(2) 0.0325(7) Uani 1 1 d .
H109 H 0.3971 0.4346 0.4642 0.039 Uiso 1 1 calc R
C110 C 0.5264(3) 0.43729(14) 0.3582(2) 0.0307(7) Uani 1 1 d .
C111 C 0.4712(3) 0.49697(14) 0.3030(2) 0.0344(7) Uani 1 1 d .
H111 H 0.3953 0.5161 0.3232 0.041 Uiso 1 1 calc R
C112 C 0.5224(3) 0.52860(15) 0.2213(2) 0.0352(7) Uani 1 1 d .
H112 H 0.4811 0.5681 0.1848 0.042 Uiso 1 1 calc R
C113 C 0.6338(3) 0.50317(14) 0.1920(2) 0.0305(7) Uani 1 1 d .
C114 C 0.6942(3) 0.44513(13) 0.2472(2) 0.0316(7) Uani 1 1 d .
H114 H 0.7720 0.4279 0.2286 0.038 Uiso 1 1 calc R
C115 C 0.6404(3) 0.41337(14) 0.3281(2) 0.0311(7) Uani 1 1 d .
H115 H 0.6820 0.3740 0.3646 0.037 Uiso 1 1 calc R
C116 C 0.6337(3) 0.58765(16) 0.0513(2) 0.0496(9) Uani 1 1 d .
H11A H 0.5521 0.5705 0.0225 0.074 Uiso 1 1 calc R
H11B H 0.6840 0.6009 -0.0049 0.074 Uiso 1 1 calc R
H11C H 0.6235 0.6308 0.0948 0.074 Uiso 1 1 calc R
N101 N 0.5692(2) 0.28574(12) 0.46986(17) 0.0332(6) Uani 1 1 d .
N102 N 0.6333(2) 0.17329(14) 0.5454(2) 0.0405(6) Uani 1 1 d D
O101 O 0.69460(18) 0.53008(10) 0.11231(14) 0.0389(5) Uani 1 1 d .
H10A H 0.696(2) 0.1687(16) 0.5028(19) 0.047 Uiso 1 1 d D
C201 C 1.2303(3) 0.83065(14) 0.6893(2) 0.0319(7) Uani 1 1 d .
C202 C 1.1682(3) 0.86639(14) 0.7693(2) 0.0310(7) Uani 1 1 d .
C203 C 1.1935(3) 0.87318(15) 0.8752(2) 0.0364(7) Uani 1 1 d .
H203 H 1.2666 0.8526 0.9094 0.044 Uiso 1 1 calc R
C204 C 1.1093(3) 0.91073(16) 0.9295(2) 0.0411(8) Uani 1 1 d .
H204 H 1.1250 0.9161 1.0021 0.049 Uiso 1 1 calc R
C205 C 1.0019(3) 0.94078(16) 0.8796(2) 0.0422(8) Uani 1 1 d .
H205 H 0.9451 0.9660 0.9187 0.051 Uiso 1 1 calc R
C206 C 0.9768(3) 0.93438(15) 0.7738(2) 0.0389(8) Uani 1 1 d .
H206 H 0.9034 0.9549 0.7400 0.047 Uiso 1 1 calc R
C207 C 1.0611(3) 0.89740(14) 0.7182(2) 0.0321(7) Uani 1 1 d .
C208 C 1.0648(3) 0.88049(13) 0.6082(2) 0.0307(7) Uani 1 1 d .
C209 C 0.9796(3) 0.90333(14) 0.5326(2) 0.0330(7) Uani 1 1 d .
H209 H 0.9173 0.9346 0.5556 0.040 Uiso 1 1 calc R
C210 C 0.9665(3) 0.88842(13) 0.4223(2) 0.0296(7) Uani 1 1 d .
C211 C 0.8805(3) 0.92976(14) 0.3600(2) 0.0325(7) Uani 1 1 d .
H211 H 0.8346 0.9670 0.3910 0.039 Uiso 1 1 calc R
C212 C 0.8601(3) 0.91835(14) 0.2558(2) 0.0352(7) Uani 1 1 d .
H212 H 0.8014 0.9476 0.2156 0.042 Uiso 1 1 calc R
C213 C 0.9255(3) 0.86402(14) 0.2093(2) 0.0304(7) Uani 1 1 d .
C214 C 1.0115(3) 0.82154(14) 0.2684(2) 0.0293(6) Uani 1 1 d .
H214 H 1.0566 0.7842 0.2370 0.035 Uiso 1 1 calc R
C215 C 1.0312(3) 0.83407(14) 0.3738(2) 0.0304(7) Uani 1 1 d .
H215 H 1.0902 0.8049 0.4138 0.037 Uiso 1 1 calc R
C216 C 0.9396(3) 0.79030(16) 0.0593(2) 0.0464(9) Uani 1 1 d .
H21A H 1.0305 0.7895 0.0667 0.070 Uiso 1 1 calc R
H21B H 0.9102 0.7892 -0.0141 0.070 Uiso 1 1 calc R
H21C H 0.9077 0.7473 0.0938 0.070 Uiso 1 1 calc R
N201 N 1.1724(2) 0.83831(11) 0.59535(16) 0.0315(6) Uani 1 1 d .
N202 N 1.3373(2) 0.79288(13) 0.70514(19) 0.0389(7) Uani 1 1 d D
O201 O 0.89661(19) 0.85580(10) 0.10502(14) 0.0379(5) Uani 1 1 d .
H20A H 1.368(3) 0.7664(14) 0.6535(18) 0.046 Uiso 1 1 d D

loop_
_atom_site_aniso_label
_atom_site_aniso_U_11
_atom_site_aniso_U_22
_atom_site_aniso_U_33
_atom_site_aniso_U_23
_atom_site_aniso_U_13
_atom_site_aniso_U_12
C101 0.0308(17) 0.0370(16) 0.0333(15) 0.0021(14) -0.0048(13) -0.0068(13)
C102 0.0296(17) 0.0452(18) 0.0294(15) 0.0032(14) -0.0038(13) -0.0096(13)
C103 0.0343(19) 0.0515(19) 0.0380(17) 0.0094(15) -0.0055(15) -0.0103(15)
C104 0.0347(19) 0.068(2) 0.0352(17) 0.0096(16) 0.0007(15) -0.0150(16)
C105 0.0384(19) 0.064(2) 0.0393(18) -0.0049(17) 0.0040(15) -0.0077(16)
C106 0.0391(19) 0.0482(19) 0.0343(16) -0.0027(15) 0.0008(15) -0.0071(14)
C107 0.0294(16) 0.0409(17) 0.0297(15) -0.0031(14) -0.0008(13) -0.0075(13)
C108 0.0303(16) 0.0359(16) 0.0303(15) -0.0018(13) -0.0039(13) -0.0053(13)
C109 0.0347(17) 0.0300(15) 0.0329(15) -0.0057(13) 0.0027(13) 0.0008(12)
C110 0.0324(17) 0.0287(15) 0.0306(15) -0.0059(12) 0.0003(13) -0.0005(12)
C111 0.0302(16) 0.0284(15) 0.0445(18) -0.0091(14) 0.0024(14) 0.0028(12)
C112 0.0328(17) 0.0295(15) 0.0420(17) 0.0027(14) -0.0045(14) 0.0004(12)
C113 0.0331(17) 0.0276(14) 0.0303(15) -0.0005(12) -0.0008(13) -0.0031(12)
C114 0.0306(16) 0.0290(15) 0.0349(16) -0.0021(13) 0.0011(13) 0.0016(12)
C115 0.0319(16) 0.0272(14) 0.0329(15) -0.0009(13) -0.0034(13) 0.0005(12)
C116 0.061(2) 0.0494(19) 0.0373(18) 0.0151(15) -0.0038(17) 0.0048(16)
N101 0.0345(15) 0.0319(13) 0.0319(13) 0.0049(11) -0.0054(11) -0.0040(10)
N102 0.0348(16) 0.0441(15) 0.0418(16) 0.0155(14) -0.0009(12) 0.0001(13)
O101 0.0416(13) 0.0409(12) 0.0339(11) 0.0095(9) 0.0015(10) 0.0042(9)
C201 0.0372(17) 0.0246(14) 0.0325(15) 0.0046(12) -0.0053(14) -0.0026(12)
C202 0.0376(17) 0.0242(14) 0.0303(15) 0.0019(12) -0.0018(13) -0.0026(12)
C203 0.0420(19) 0.0345(16) 0.0321(16) 0.0034(13) -0.0009(14) -0.0035(14)
C204 0.048(2) 0.0427(18) 0.0315(16) -0.0005(14) -0.0042(15) -0.0017(15)
C205 0.049(2) 0.0397(18) 0.0371(17) -0.0056(14) -0.0019(15) 0.0038(14)
C206 0.0404(19) 0.0358(16) 0.0392(17) -0.0042(14) -0.0034(15) 0.0039(14)
C207 0.0367(17) 0.0241(14) 0.0345(16) -0.0009(12) -0.0038(14) -0.0008(12)
C208 0.0359(17) 0.0212(13) 0.0336(15) -0.0018(12) -0.0045(13) -0.0014(12)
C209 0.0404(18) 0.0249(14) 0.0322(15) -0.0021(12) -0.0057(14) 0.0033(12)
C210 0.0330(16) 0.0215(14) 0.0329(15) -0.0016(12) -0.0048(13) -0.0026(11)
C211 0.0358(17) 0.0264(14) 0.0342(16) -0.0010(12) -0.0027(13) 0.0074(12)
C212 0.0377(18) 0.0319(15) 0.0348(16) 0.0008(13) -0.0042(14) 0.0092(13)
C213 0.0357(17) 0.0271(14) 0.0277(14) 0.0001(12) -0.0016(13) 0.0008(12)
C214 0.0290(16) 0.0251(14) 0.0337(15) -0.0025(12) 0.0022(13) 0.0027(11)
C215 0.0327(17) 0.0251(14) 0.0323(15) 0.0044(12) -0.0037(13) 0.0010(12)
C216 0.062(2) 0.0411(18) 0.0359(17) -0.0120(15) -0.0001(16) 0.0117(15)
N201 0.0348(14) 0.0275(12) 0.0307(12) 0.0011(10) -0.0051(11) 0.0003(10)
N202 0.0404(16) 0.0443(16) 0.0302(14) 0.0029(12) -0.0072(13) 0.0093(12)
O201 0.0495(14) 0.0349(11) 0.0282(10) -0.0049(9) -0.0035(10) 0.0111(9)

loop_
_atom_type_symbol
_atom_type_description
_atom_type_scat_dispersion_real
_atom_type_scat_dispersion_imag
_atom_type_scat_source
C C 0.0033 0.0016 'International Tables Vol C Tables 4.2.6.8 and 6.1.1.4'
H H 0.0000 0.0000 'International Tables Vol C Tables 4.2.6.8 and 6.1.1.4'
N N 0.0061 0.0033 'International Tables Vol C Tables 4.2.6.8 and 6.1.1.4'
O O 0.0106 0.0060 'International Tables Vol C Tables 4.2.6.8 and 6.1.1.4'

loop_
_geom_angle_atom_site_label_1
_geom_angle_atom_site_label_2
_geom_angle_atom_site_label_3
_geom_angle
N101 C101 N102 123.7(3)
N101 C101 C102 113.0(3)
N102 C101 C102 123.3(3)
C103 C102 C107 121.4(3)
C103 C102 C101 133.6(3)
C107 C102 C101 104.9(2)
C104 C103 C102 118.3(3)
C104 C103 H103 120.9
C102 C103 H103 120.9
C103 C104 C105 120.9(3)
C103 C104 H104 119.6
C105 C104 H104 119.6
C104 C105 C106 120.9(3)
C104 C105 H105 119.6
C106 C105 H105 119.6
C107 C106 C105 118.4(3)
C107 C106 H106 120.8
C105 C106 H106 120.8
C106 C107 C102 120.2(3)
C106 C107 C108 133.2(3)
C102 C107 C108 106.6(3)
C109 C108 N101 126.6(3)
C109 C108 C107 124.6(3)
N101 C108 C107 108.7(2)
C108 C109 C110 129.6(3)
C108 C109 H109 115.2
C110 C109 H109 115.2
C115 C110 C111 116.3(3)
C115 C110 C109 125.3(2)
C111 C110 C109 118.4(3)
C112 C111 C110 122.5(3)
C112 C111 H111 118.7
C110 C111 H111 118.7
C111 C112 C113 119.9(3)
C111 C112 H112 120.0
C113 C112 H112 120.0
O101 C113 C112 125.6(2)
O101 C113 C114 115.0(3)
C112 C113 C114 119.4(3)
C115 C114 C113 119.8(3)
C115 C114 H114 120.1
C113 C114 H114 120.1
C114 C115 C110 121.9(3)
C114 C115 H115 119.0
C110 C115 H115 119.0
O101 C116 H11A 109.5
O101 C116 H11B 109.5
H11A C116 H11B 109.5
O101 C116 H11C 109.5
H11A C116 H11C 109.5
H11B C116 H11C 109.5
C101 N101 C108 106.7(2)
C101 N102 H10B 121(2)
C101 N102 H10A 119.7(19)
H10B N102 H10A 119(3)
C113 O101 C116 116.8(2)
N201 C201 N202 121.5(3)
N201 C201 C202 113.9(2)
N202 C201 C202 124.6(2)
C203 C202 C207 121.2(3)
C203 C202 C201 134.0(3)
C207 C202 C201 104.8(2)
C204 C203 C202 118.1(3)
C204 C203 H203 120.9
C202 C203 H203 120.9
C203 C204 C205 121.1(3)
C203 C204 H204 119.4
C205 C204 H204 119.4
C206 C205 C204 120.9(3)
C206 C205 H205 119.6
C204 C205 H205 119.6
C205 C206 C207 118.6(3)
C205 C206 H206 120.7
C207 C206 H206 120.7
C206 C207 C202 120.1(2)
C206 C207 C208 133.3(3)
C202 C207 C208 106.6(2)
C209 C208 N201 126.5(3)
C209 C208 C207 124.7(3)
N201 C208 C207 108.8(2)
C208 C209 C210 131.3(3)
C208 C209 H209 114.3
C210 C209 H209 114.3
C215 C210 C211 117.0(2)
C215 C210 C209 124.7(2)
C211 C210 C209 118.2(2)
C212 C211 C210 122.2(3)
C212 C211 H211 118.9
C210 C211 H211 118.9
C211 C212 C213 119.8(2)
C211 C212 H212 120.1
C213 C212 H212 120.1
O201 C213 C212 115.4(2)
O201 C213 C214 124.7(2)
C212 C213 C214 119.8(2)
C215 C214 C213 119.6(3)
C215 C214 H214 120.2
C213 C214 H214 120.2
C214 C215 C210 121.6(2)
C214 C215 H215 119.2
C210 C215 H215 119.2
O201 C216 H21A 109.5
O201 C216 H21B 109.5
H21A C216 H21B 109.5
O201 C216 H21C 109.5
H21A C216 H21C 109.5
H21B C216 H21C 109.5
C201 N201 C208 105.9(2)
C201 N202 H20B 115(2)
C201 N202 H20A 121.5(18)
H20B N202 H20A 123(3)
C213 O201 C216 116.7(2)

loop_
_geom_bond_atom_site_label_1
_geom_bond_atom_site_label_2
_geom_bond_distance
C101 N101 1.319(3)
C101 N102 1.343(4)
C101 C102 1.465(4)
C102 C103 1.390(4)
C102 C107 1.399(4)
C103 C104 1.375(4)
C103 H103 0.9500
C104 C105 1.395(4)
C104 H104 0.9500
C105 C106 1.397(4)
C105 H105 0.9500
C106 C107 1.381(4)
C106 H106 0.9500
C107 C108 1.469(4)
C108 C109 1.356(4)
C108 N101 1.416(4)
C109 C110 1.457(4)
C109 H109 0.9500
C110 C115 1.396(4)
C110 C111 1.405(4)
C111 C112 1.370(4)
C111 H111 0.9500
C112 C113 1.375(4)
C112 H112 0.9500
C113 O101 1.367(3)
C113 C114 1.405(3)
C114 C115 1.374(4)
C114 H114 0.9500
C115 H115 0.9500
C116 O101 1.438(3)
C116 H11A 0.9800
C116 H11B 0.9800
C116 H11C 0.9800
N102 H10B 0.892(18)
N102 H10A 0.914(17)
C201 N201 1.331(3)
C201 N202 1.347(3)
C201 C202 1.443(4)
C202 C203 1.386(4)
C202 C207 1.403(4)
C203 C204 1.382(4)
C203 H203 0.9500
C204 C205 1.392(4)
C204 H204 0.9500
C205 C206 1.385(4)
C205 H205 0.9500
C206 C207 1.387(4)
C206 H206 0.9500
C207 C208 1.468(4)
C208 C209 1.353(3)
C208 N201 1.416(3)
C209 C210 1.456(4)
C209 H209 0.9500
C210 C215 1.394(4)
C210 C211 1.398(3)
C211 C212 1.371(4)
C211 H211 0.9500
C212 C213 1.385(4)
C212 H212 0.9500
C213 O201 1.373(3)
C213 C214 1.389(3)
C214 C215 1.387(3)
C214 H214 0.9500
C215 H215 0.9500
C216 O201 1.428(3)
C216 H21A 0.9800
C216 H21B 0.9800
C216 H21C 0.9800
N202 H20B 0.885(17)
N202 H20A 0.915(17)

loop_
_geom_hbond_atom_site_label_D
_geom_hbond_atom_site_label_H
_geom_hbond_atom_site_label_A
_geom_hbond_distance_DH
_geom_hbond_distance_HA
_geom_hbond_distance_DA
_geom_hbond_angle_DHA
_geom_hbond_site_symmetry_A
N102 H10A N201 0.914(17) 2.004(18) 2.917(4) 177(3) 3_766
N202 H20A N101 0.915(17) 2.030(18) 2.943(4) 175(3) 3_766

loop_
_geom_torsion_atom_site_label_1
_geom_torsion_atom_site_label_2
_geom_torsion_atom_site_label_3
_geom_torsion_atom_site_label_4
_geom_torsion
N101 C101 C102 C103 -178.1(3)
N102 C101 C102 C103 0.8(5)
N101 C101 C102 C107 -1.9(3)
N102 C101 C102 C107 177.0(3)
C107 C102 C103 C104 -0.1(4)
C101 C102 C103 C104 175.5(3)
C102 C103 C104 C105 0.7(4)
C103 C104 C105 C106 -0.4(4)
C104 C105 C106 C107 -0.5(4)
C105 C106 C107 C102 1.1(4)
C105 C106 C107 C108 -177.1(3)
C103 C102 C107 C106 -0.8(4)
C101 C102 C107 C106 -177.5(2)
C103 C102 C107 C108 177.8(2)
C101 C102 C107 C108 1.1(3)
C106 C107 C108 C109 0.6(5)
C102 C107 C108 C109 -177.8(2)
C106 C107 C108 N101 178.3(3)
C102 C107 C108 N101 -0.1(3)
N101 C108 C109 C110 0.9(5)
C107 C108 C109 C110 178.2(2)
C108 C109 C110 C115 -15.9(4)
C108 C109 C110 C111 163.7(3)
C115 C110 C111 C112 2.6(4)
C109 C110 C111 C112 -176.9(2)
C110 C111 C112 C113 -1.6(4)
C111 C112 C113 O101 -179.8(2)
C111 C112 C113 C114 -0.5(4)
O101 C113 C114 C115 -179.2(2)
C112 C113 C114 C115 1.4(4)
C113 C114 C115 C110 -0.3(4)
C111 C110 C115 C114 -1.7(4)
C109 C110 C115 C114 177.9(2)
N102 C101 N101 C108 -177.0(3)
C102 C101 N101 C108 1.9(3)
C109 C108 N101 C101 176.5(3)
C107 C108 N101 C101 -1.1(3)
C112 C113 O101 C116 -3.0(4)
C114 C113 O101 C116 177.7(2)
N201 C201 C202 C203 -179.8(3)
N202 C201 C202 C203 -0.1(5)
N201 C201 C202 C207 1.2(3)
N202 C201 C202 C207 -179.2(3)
C207 C202 C203 C204 0.7(4)
C201 C202 C203 C204 -178.1(3)
C202 C203 C204 C205 0.2(4)
C203 C204 C205 C206 -0.5(5)
C204 C205 C206 C207 -0.1(4)
C205 C206 C207 C202 1.0(4)
C205 C206 C207 C208 -180.0(3)
C203 C202 C207 C206 -1.3(4)
C201 C202 C207 C206 177.8(2)
C203 C202 C207 C208 179.4(2)
C201 C202 C207 C208 -1.4(3)
C206 C207 C208 C209 3.3(5)
C202 C207 C208 C209 -177.5(3)
C206 C207 C208 N201 -177.8(3)
C202 C207 C208 N201 1.3(3)
N201 C208 C209 C210 5.0(5)
C207 C208 C209 C210 -176.4(3)
C208 C209 C210 C215 12.7(5)
C208 C209 C210 C211 -169.4(3)
C215 C210 C211 C212 -0.4(4)
C209 C210 C211 C212 -178.5(3)
C210 C211 C212 C213 0.4(4)
C211 C212 C213 O201 178.7(3)
C211 C212 C213 C214 -0.2(4)
O201 C213 C214 C215 -178.8(3)
C212 C213 C214 C215 -0.1(4)
C213 C214 C215 C210 0.1(4)
C211 C210 C215 C214 0.2(4)
C209 C210 C215 C214 178.1(3)
N202 C201 N201 C208 180.0(2)
C202 C201 N201 C208 -0.4(3)
C209 C208 N201 C201 178.2(3)
C207 C208 N201 C201 -0.6(3)
C212 C213 O201 C216 -165.8(3)
C214 C213 O201 C216 13.0(4)
